data_2242758
loop_
_publ_author_name
'Lahmidi, Sanae'
'Sebbar, Nada Kheira'
'H\"okelek, Tuncer'
'Chkirate, Karim'
'Mague, Joel T.'
'Essassi, El Mokhtar'

_publ_section_title
;
 Crystal structure and Hirshfeld surface analysis of
 5-methyl-1,2,4-triazolo[1,5-<i>a</i>]pyrimidine
;
_journal_coeditor_code LH5886
_journal_issue 12
_journal_name_full 'Acta Crystallographica Section E'
_journal_page_first 1833
_journal_page_last 1837
_journal_paper_doi 10.1107/S2056989018016225
_journal_volume 74
_journal_year 2018
_chemical_formula_iupac 'C6 H6 N4'
_chemical_formula_moiety 'C6 H6 N4'
_chemical_formula_sum 'C6 H6 N4'
_chemical_formula_weight 134.15
_chemical_name_systematic
;
5-Methyl-1,2,4-triazolo[1,5-<i>a</i>]pyrimidine
;
_space_group_crystal_system monoclinic
_space_group_IT_number 14
_space_group_name_Hall '-P 2ybc'
_space_group_name_H-M_alt 'P 1 21/c 1'
_symmetry_space_group_name_Hall '-P 2ybc'
_symmetry_space_group_name_H-M 'P 1 21/c 1'
_atom_sites_solution_hydrogens difmap
_atom_sites_solution_primary direct
_atom_sites_solution_secondary difmap
_audit_creation_method SHELXL-2018/1
_cell_angle_alpha 90
_cell_angle_beta 101.704(2)
_cell_angle_gamma 90
_cell_formula_units_Z 4
_cell_length_a 3.7910(2)
_cell_length_b 18.0092(10)
_cell_length_c 9.0069(5)
_cell_measurement_reflns_used 3969
_cell_measurement_temperature 150(2)
_cell_measurement_theta_max 74.6765
_cell_measurement_theta_min 4.9113
_cell_volume 602.14(6)
_computing_cell_refinement
;
<i>SAINT</i> (Bruker, 2016)
;
_computing_data_collection
;
<i>APEX3</i> (Bruker, 2016)
;
_computing_data_reduction
;
<i>SAINT</i>  (Bruker, 2016)
;
_computing_molecular_graphics
;
<i>DIAMOND</i> (Brandenburg & Putz, 2012)
;
_computing_publication_material
;
<i>SHELXTL</i> (Sheldrick, 2008)
;
_computing_structure_refinement
;
<i>SHELXL2018</i> (Sheldrick, 2015<i>b</i>)
;
_computing_structure_solution
;
<i>SHELXT</i> (Sheldrick, 2015<i>a</i>)
;
_diffrn_ambient_temperature 150(2)
_diffrn_detector_area_resol_mean 10.4167
_diffrn_measured_fraction_theta_full 0.990
_diffrn_measured_fraction_theta_max 0.978
_diffrn_measurement_device_type 'Bruker D8 VENTURE PHOTON 100 CMOS'
_diffrn_measurement_method '\w scans'
_diffrn_radiation_monochromator mirror
_diffrn_radiation_type CuK\a
_diffrn_radiation_wavelength 1.54178
_diffrn_reflns_av_R_equivalents 0.0743
_diffrn_reflns_av_unetI/netI 0.0523
_diffrn_reflns_limit_h_max 4
_diffrn_reflns_limit_h_min -4
_diffrn_reflns_limit_k_max 21
_diffrn_reflns_limit_k_min -22
_diffrn_reflns_limit_l_max 10
_diffrn_reflns_limit_l_min -11
_diffrn_reflns_number 4567
_diffrn_reflns_theta_full 70.000
_diffrn_reflns_theta_max 74.690
_diffrn_reflns_theta_min 4.911
_diffrn_source 'INCOATEC I\mS micro-focus source'
_exptl_absorpt_coefficient_mu 0.821
_exptl_absorpt_correction_T_max 0.90
_exptl_absorpt_correction_T_min 0.67
_exptl_absorpt_correction_type multi-scan
_exptl_absorpt_process_details
;
(<i>SADABS</i>; Krause <i>et al.</i>, 2015)
;
_exptl_crystal_colour colourless
_exptl_crystal_density_diffrn 1.480
_exptl_crystal_density_method 'not measured'
_exptl_crystal_description column
_exptl_crystal_F_000 280
_exptl_crystal_size_max 0.293
_exptl_crystal_size_mid 0.178
_exptl_crystal_size_min 0.127
_refine_diff_density_max 0.204
_refine_diff_density_min -0.196
_refine_ls_extinction_coef 0.021(4)
_refine_ls_extinction_expression Fc^*^=kFc[1+0.001xFc^2^\l^3^/sin(2\q)]^-1/4^
_refine_ls_extinction_method
;
<i>SHELXL2018</i> (Sheldrick, 2015<i>b</i>)
;
_refine_ls_goodness_of_fit_ref 1.097
_refine_ls_hydrogen_treatment refall
_refine_ls_matrix_type full
_refine_ls_number_parameters 116
_refine_ls_number_reflns 1205
_refine_ls_number_restraints 0
_refine_ls_restrained_S_all 1.097
_refine_ls_R_factor_all 0.0462
_refine_ls_R_factor_gt 0.0435
_refine_ls_shift/su_max 0.000
_refine_ls_shift/su_mean 0.000
_refine_ls_structure_factor_coef Fsqd
_refine_ls_weighting_details 'w=1/[\s^2^(Fo^2^)+(0.0458P)^2^+0.1643P] where P=(Fo^2^+2Fc^2^)/3'
_refine_ls_weighting_scheme calc
_refine_ls_wR_factor_gt 0.1104
_refine_ls_wR_factor_ref 0.1131
_reflns_number_gt 1102
_reflns_number_total 1205
_reflns_threshold_expression 'I > 2\s(I)'
_cod_data_source_file lh5886sup1.cif
_cod_data_source_block I
_cod_database_code 2242758
_shelx_space_group_comment
;
The symmetry employed for this shelxl refinement is uniquely defined
by the following loop, which should always be used as a source of
symmetry information in preference to the above space-group names.
They are only intended as comments.
;
_shelx_estimated_absorpt_t_min 0.795
_shelx_estimated_absorpt_t_max 0.903

loop_
_space_group_symop_operation_xyz
'x, y, z'
'-x, y+1/2, -z+1/2'
'-x, -y, -z'
'x, -y-1/2, z-1/2'

loop_
_atom_site_type_symbol
_atom_site_label
_atom_site_fract_x
_atom_site_fract_y
_atom_site_fract_z
_atom_site_U_iso_or_equiv
_atom_site_adp_type
_atom_site_calc_flag
_atom_site_occupancy
N N1 0.7561(3) 0.42236(6) 0.88570(13) 0.0322(3) Uani d 1
N N2 0.4407(3) 0.49411(6) 0.69436(15) 0.0341(3) Uani d 1
N N3 0.3764(3) 0.42019(6) 0.66430(13) 0.0281(3) Uani d 1
N N4 0.5532(3) 0.30294(6) 0.77958(13) 0.0277(3) Uani d 1
C C1 0.5676(3) 0.37780(7) 0.78059(15) 0.0269(3) Uani d 1
C C2 0.6678(4) 0.49082(7) 0.82759(17) 0.0340(4) Uani d 1
H H2 0.776(5) 0.5371(9) 0.883(2) 0.037(4) Uiso d 1
C C3 0.1587(4) 0.38918(7) 0.54119(15) 0.0313(3) Uani d 1
H H3 0.025(5) 0.4230(9) 0.465(2) 0.037(4) Uiso d 1
C C4 0.1409(4) 0.31397(7) 0.53851(16) 0.0302(3) Uani d 1
H H4 -0.006(5) 0.2889(10) 0.456(2) 0.039(4) Uiso d 1
C C5 0.3442(3) 0.27179(7) 0.66009(15) 0.0279(3) Uani d 1
C C6 0.3279(4) 0.18893(7) 0.65408(19) 0.0344(4) Uani d 1
H H6A 0.462(6) 0.1656(13) 0.749(3) 0.066(6) Uiso d 1
H H6B 0.431(6) 0.1705(12) 0.576(3) 0.071(7) Uiso d 1
H H6C 0.095(7) 0.1716(12) 0.629(3) 0.073(7) Uiso d 1

loop_
_atom_site_aniso_label
_atom_site_aniso_U_11
_atom_site_aniso_U_22
_atom_site_aniso_U_33
_atom_site_aniso_U_12
_atom_site_aniso_U_13
_atom_site_aniso_U_23
N1 0.0381(6) 0.0233(5) 0.0321(6) -0.0020(4) 0.0000(5) -0.0010(4)
N2 0.0434(7) 0.0197(5) 0.0367(6) -0.0011(4) 0.0026(5) 0.0000(4)
N3 0.0324(6) 0.0222(5) 0.0281(6) -0.0001(4) 0.0024(5) 0.0005(4)
N4 0.0311(6) 0.0221(5) 0.0289(6) -0.0004(4) 0.0040(5) -0.0003(4)
C1 0.0297(6) 0.0224(6) 0.0280(7) 0.0001(4) 0.0041(5) 0.0011(4)
C2 0.0414(8) 0.0221(6) 0.0360(8) -0.0023(5) 0.0020(6) -0.0019(5)
C3 0.0337(7) 0.0304(7) 0.0281(7) 0.0005(5) 0.0020(5) 0.0005(5)
C4 0.0319(7) 0.0289(7) 0.0284(7) -0.0030(5) 0.0026(5) -0.0029(5)
C5 0.0284(6) 0.0250(6) 0.0308(7) -0.0016(5) 0.0074(5) -0.0022(5)
C6 0.0386(8) 0.0244(7) 0.0393(8) -0.0022(5) 0.0058(7) -0.0043(5)

loop_
_atom_type_symbol
_atom_type_description
_atom_type_scat_dispersion_real
_atom_type_scat_dispersion_imag
_atom_type_scat_source
C C 0.0181 0.0091 'International Tables Vol C Tables 4.2.6.8 and 6.1.1.4'
H H 0.0000 0.0000 'International Tables Vol C Tables 4.2.6.8 and 6.1.1.4'
N N 0.0311 0.0180 'International Tables Vol C Tables 4.2.6.8 and 6.1.1.4'

loop_
_geom_angle_atom_site_label_1
_geom_angle_atom_site_label_2
_geom_angle_atom_site_label_3
_geom_angle
C1 N1 C2 102.64(11)
C2 N2 N3 101.05(10)
C3 N3 N2 127.88(11)
C3 N3 C1 122.05(11)
N2 N3 C1 110.07(11)
C5 N4 C1 116.45(11)
N1 C1 N4 128.43(12)
N1 C1 N3 109.26(11)
N4 C1 N3 122.30(12)
N2 C2 N1 116.97(12)
N2 C2 H2 122.2(10)
N1 C2 H2 120.8(10)
C4 C3 N3 116.38(12)
C4 C3 H3 126.3(10)
N3 C3 H3 117.3(10)
C3 C4 C5 120.13(12)
C3 C4 H4 120.6(11)
C5 C4 H4 119.3(11)
N4 C5 C4 122.68(12)
N4 C5 C6 117.78(12)
C4 C5 C6 119.54(12)
C5 C6 H6A 112.4(14)
C5 C6 H6B 111.1(13)
H6A C6 H6B 106.4(19)
C5 C6 H6C 112.2(14)
H6A C6 H6C 111.5(19)
H6B C6 H6C 103(2)

loop_
_geom_bond_atom_site_label_1
_geom_bond_atom_site_label_2
_geom_bond_distance
N1 C1 1.3329(17)
N1 C2 1.3545(17)
N2 C2 1.329(2)
N2 N3 1.3703(15)
N3 C3 1.3607(17)
N3 C1 1.3775(17)
N4 C5 1.3245(17)
N4 C1 1.3492(17)
C2 H2 1.016(17)
C3 C4 1.3560(18)
C3 H3 0.979(18)
C4 C5 1.4241(19)
C4 H4 0.946(19)
C5 C6 1.4940(18)
C6 H6A 1.00(2)
C6 H6B 0.94(3)
C6 H6C 0.92(3)

loop_
_geom_contact_atom_site_label_1
_geom_contact_atom_site_label_2
_geom_contact_distance
_geom_contact_site_symmetry_2
_geom_contact_publ_flag
N1 C2 3.4051(19) 3_767 yes
N2 C2 3.385(2) 1_455 yes
N3 C3 3.4163(19) 1_655 yes
N4 C5 3.4314(17) 1_655 yes
N4 C4 3.4177(19) 1_655 yes
N1 H6B 2.85(2) 4_566 yes
N1 H2 2.553(18) 3_767 yes
N1 H6C 2.86(3) 4_666 yes
N2 H3 2.525(18) 3_566 yes
N4 H4 2.641(18) 4_666 yes
N4 H6B 2.84(3) 4_566 yes
C1 C3 3.4166(19) 1_655 yes
C1 C4 3.5667(19) 1_655 yes
C2 C6 3.5715(18) 2_656 yes
C2 C2 3.595(2) 3_767 yes
C4 C5 3.4986(19) 1_455 yes
C1 H6B 2.94(3) 4_566 yes
C6 H6C 2.98(3) 1_655 yes
H2 C6 2.773(16) 2_656 yes
H2 H6B 2.58(3) 2_656 yes
H2 H6C 2.48(3) 2_656 yes
H6A H4 2.59(3) 4_666 yes
H6B H6C 2.47(4) 1_655 yes

loop_
_geom_hbond_atom_site_label_D
_geom_hbond_atom_site_label_H
_geom_hbond_atom_site_label_A
_geom_hbond_site_symmetry_A
_geom_hbond_distance_DH
_geom_hbond_distance_HA
_geom_hbond_distance_DA
_geom_hbond_angle_DHA
_geom_hbond_publ_flag
C2 H2 N1 3_767 1.016(17) 2.550(19) 3.4052(18) 141.5(13) yes
C3 H3 N2 3_566 0.979(18) 2.525(18) 3.4822(18) 165.8(13) yes
C4 H4 N4 4_465 0.946(19) 2.642(19) 3.5677(17) 165.9(14) yes

loop_
_geom_torsion_atom_site_label_1
_geom_torsion_atom_site_label_2
_geom_torsion_atom_site_label_3
_geom_torsion_atom_site_label_4
_geom_torsion
C2 N2 N3 C3 179.68(13)
C2 N2 N3 C1 0.03(14)
C2 N1 C1 N4 179.97(13)
C2 N1 C1 N3 0.24(14)
C5 N4 C1 N1 -179.67(12)
C5 N4 C1 N3 0.04(17)
C3 N3 C1 N1 -179.85(12)
N2 N3 C1 N1 -0.18(14)
C3 N3 C1 N4 0.39(18)
N2 N3 C1 N4 -179.93(11)
N3 N2 C2 N1 0.14(17)
C1 N1 C2 N2 -0.24(17)
N2 N3 C3 C4 -179.91(12)
C1 N3 C3 C4 -0.30(18)
N3 C3 C4 C5 -0.18(19)
C1 N4 C5 C4 -0.53(17)
C1 N4 C5 C6 178.84(11)
C3 C4 C5 N4 0.6(2)
C3 C4 C5 C6 -178.74(13)

_cod_database_fobs_code 2242758
